data_4329696
loop_
_publ_author_name
'Yue Liu'
'Zhi Chen'
'Jia Ren'
'Xiao-Qing Zhao'
'Peng Cheng'
'Bin Zhao'

_publ_section_title
;
 Two-Dimensional 3d-4f Networks Containing Planar Co4Ln2 Clusters with
 Single-Molecule-Magnet Behaviors
;
_journal_name_full 'Inorganic Chemistry'
_journal_page_first 7433
_journal_page_last 7435
_journal_paper_doi 10.1021/ic300372v
_journal_volume 51
_journal_year 2012
_chemical_formula_sum 'C100 H80 Co4 Ho2 N14 O30'
_chemical_formula_weight 2523.36
_chemical_name_systematic
; 
 ? 
;
_space_group_IT_number 14
_symmetry_cell_setting monoclinic
_symmetry_space_group_name_Hall '-P 2ybc'
_symmetry_space_group_name_H-M 'P 1 21/c 1'
_atom_sites_solution_hydrogens geom
_atom_sites_solution_primary direct
_atom_sites_solution_secondary difmap
_audit_creation_method SHELXL-97
_cell_angle_alpha 90.00
_cell_angle_beta 115.296(6)
_cell_angle_gamma 90.00
_cell_formula_units_Z 2
_cell_length_a 13.2479(7)
_cell_length_b 25.7382(15)
_cell_length_c 14.8186(9)
_cell_measurement_reflns_used 4961
_cell_measurement_temperature 293(2)
_cell_measurement_theta_max 29.2017
_cell_measurement_theta_min 2.3704
_cell_volume 4568.3(5)
_computing_cell_refinement
;
CrysAlisPro, Agilent Technologies,
Version 1.171.35.15 (release 03-08-2011 CrysAlis171 .NET)
(compiled Aug  3 2011,13:03:54)
;
_computing_data_collection
;
CrysAlisPro, Agilent Technologies,
Version 1.171.35.15 (release 03-08-2011 CrysAlis171 .NET)
(compiled Aug  3 2011,13:03:54)
;
_computing_data_reduction
;
CrysAlisPro, Agilent Technologies,
Version 1.171.35.15 (release 03-08-2011 CrysAlis171 .NET)
(compiled Aug  3 2011,13:03:54)
;
_computing_molecular_graphics
;
O. V. Dolomanov, L. J. Bourhis, R. J. Gildea, J. A. K. Howard and H. Puschmann,
OLEX2: a complete structure solution, refinement and analysis program.
J. Appl. Cryst. (2009). 42, 339-341.
;
_computing_publication_material
;
O. V. Dolomanov, L. J. Bourhis, R. J. Gildea, J. A. K. Howard and H. Puschmann,
OLEX2: a complete structure solution, refinement and analysis program.
J. Appl. Cryst. (2009). 42, 339-341.
;
_computing_structure_refinement 'SHELXL-97 (Sheldrick, 1997)'
_computing_structure_solution 'SHELXS-97 (Sheldrick, 1990)'
_diffrn_ambient_temperature 293(2)
_diffrn_detector_area_resol_mean 16.2116
_diffrn_measured_fraction_theta_full 0.954
_diffrn_measured_fraction_theta_max 0.954
_diffrn_measurement_device_type 'SuperNova, Single source at offset), Eos'
_diffrn_measurement_method '\w scans'
_diffrn_radiation_monochromator mirror
_diffrn_radiation_source 'SuperNova (Mo) x-ray Source'
_diffrn_radiation_type MoK\a
_diffrn_radiation_wavelength 0.71073
_diffrn_reflns_av_R_equivalents 0.0538
_diffrn_reflns_av_sigmaI/netI 0.0939
_diffrn_reflns_limit_h_max 15
_diffrn_reflns_limit_h_min -11
_diffrn_reflns_limit_k_max 30
_diffrn_reflns_limit_k_min -29
_diffrn_reflns_limit_l_max 17
_diffrn_reflns_limit_l_min -16
_diffrn_reflns_number 15161
_diffrn_reflns_theta_full 25.01
_diffrn_reflns_theta_max 25.01
_diffrn_reflns_theta_min 2.78
_exptl_absorpt_coefficient_mu 2.517
_exptl_absorpt_correction_T_max 0.6330
_exptl_absorpt_correction_T_min 0.6330
_exptl_absorpt_correction_type multi-scan
_exptl_absorpt_process_details
;
CrysAlisPro, Agilent Technologies,
Version 1.171.35.15 (release 03-08-2011 CrysAlis171 .NET)
(compiled Aug  3 2011,13:03:54)
empirical absorption correction using spherical harmonics,
 implemented in SCALE3 ABSPACK scaling algorithm.
;
_exptl_crystal_colour brown
_exptl_crystal_density_diffrn 1.834
_exptl_crystal_description prism
_exptl_crystal_F_000 2519
_exptl_crystal_size_max 0.20
_exptl_crystal_size_mid 0.20
_exptl_crystal_size_min 0.20
_refine_diff_density_max 1.297
_refine_diff_density_min -1.230
_refine_diff_density_rms 0.164
_refine_ls_extinction_method none
_refine_ls_goodness_of_fit_ref 1.034
_refine_ls_hydrogen_treatment mixed
_refine_ls_matrix_type full
_refine_ls_number_parameters 690
_refine_ls_number_reflns 7690
_refine_ls_number_restraints 43
_refine_ls_restrained_S_all 1.033
_refine_ls_R_factor_all 0.0797
_refine_ls_R_factor_gt 0.0534
_refine_ls_shift/su_max 0.002
_refine_ls_shift/su_mean 0.000
_refine_ls_structure_factor_coef Fsqd
_refine_ls_weighting_details 'calc w=1/[\s^2^(Fo^2^)+(0.0431P)^2^+11.2284P] where P=(Fo^2^+2Fc^2^)/3'
_refine_ls_weighting_scheme calc
_refine_ls_wR_factor_gt 0.1109
_refine_ls_wR_factor_ref 0.1269
_reflns_number_gt 5689
_reflns_number_total 7690
_reflns_threshold_expression >2sigma(I)
_cod_data_source_file ic300372v_si_002.cif
_cod_data_source_block p111015p
_cod_database_code 4329696

loop_
_symmetry_equiv_pos_as_xyz
'x, y, z'
'-x, y+1/2, -z+1/2'
'-x, -y, -z'
'x, -y-1/2, z-1/2'

loop_
_atom_site_label
_atom_site_type_symbol
_atom_site_fract_x
_atom_site_fract_y
_atom_site_fract_z
_atom_site_U_iso_or_equiv
_atom_site_adp_type
_atom_site_occupancy
_atom_site_symmetry_multiplicity
_atom_site_calc_flag
_atom_site_refinement_flags
Ho1 Ho 0.00433(3) -0.510700(13) -0.12912(3) 0.01357(12) Uani 1 1 d D
Co3 Co -0.25057(8) -0.38511(4) 0.01785(7) 0.0136(2) Uani 1 1 d .
Co4 Co -0.23555(8) -0.37692(4) -0.25338(7) 0.0167(3) Uani 1 1 d .
O1 O -0.8249(4) -0.0456(2) -0.2678(4) 0.0245(13) Uani 1 1 d .
O2 O -0.9310(4) -0.09312(19) -0.3975(4) 0.0219(13) Uani 1 1 d .
O3 O -0.8604(4) -0.05165(19) -0.5882(4) 0.0197(12) Uani 1 1 d .
O4 O -0.9017(4) -0.0995(2) -0.7263(4) 0.0259(14) Uani 1 1 d .
O5 O -0.2029(4) -0.40129(18) -0.0955(3) 0.0155(12) Uani 1 1 d .
O6 O -0.1180(4) -0.43464(18) -0.1807(3) 0.0160(12) Uani 1 1 d .
O7 O -0.0968(4) -0.47310(18) -0.0421(3) 0.0144(11) Uani 1 1 d .
O8 O 0.1587(5) -0.5561(2) -0.2736(4) 0.0307(15) Uani 1 1 d .
O9 O 0.1385(4) -0.56719(18) -0.1307(4) 0.0178(12) Uani 1 1 d .
O10 O 0.2752(4) -0.6061(2) -0.1499(4) 0.0211(13) Uani 1 1 d .
O11 O -0.2360(7) -0.4329(3) -0.5111(6) 0.086(3) Uani 1 1 d U
O12 O -0.2329(6) -0.3832(2) -0.3887(5) 0.0497(19) Uani 1 1 d .
O13 O -0.0036(5) -0.4932(2) -0.2864(4) 0.0258(13) Uani 1 1 d D
H13A H 0.050(5) -0.511(2) -0.288(5) 0.039 Uiso 1 1 d D
H13B H 0.012(6) -0.4609(9) -0.284(5) 0.039 Uiso 1 1 d D
O14 O -0.7825(5) -0.3251(3) -0.4292(5) 0.056(2) Uani 1 1 d .
O15 O -0.3600(7) -0.3849(3) -0.6988(6) 0.058(2) Uani 1 1 d D
H15A H -0.314(8) -0.390(4) -0.638(3) 0.087 Uiso 1 1 d D
H15B H -0.357(9) -0.3543(17) -0.716(7) 0.087 Uiso 1 1 d D
N1 N -0.1564(5) -0.3138(2) 0.0699(4) 0.0163(14) Uani 1 1 d .
N2 N -0.3604(5) -0.3279(2) -0.0636(4) 0.0132(14) Uani 1 1 d .
N3 N -0.4042(5) -0.4261(2) -0.0677(5) 0.0170(14) Uani 1 1 d .
N4 N -0.1507(5) -0.3066(2) -0.1894(4) 0.0150(14) Uani 1 1 d .
N5 N -0.3560(5) -0.3203(2) -0.3106(4) 0.0166(15) Uani 1 1 d .
N6 N -0.3934(5) -0.4190(2) -0.3114(5) 0.0210(16) Uani 1 1 d .
N7 N -0.8784(7) -0.3984(3) -0.4961(6) 0.048(2) Uani 1 1 d .
C1 C -0.0525(6) -0.3096(3) 0.1429(6) 0.0213(19) Uani 1 1 d .
H1 H -0.0137 -0.3398 0.1721 0.026 Uiso 1 1 calc R
C2 C -0.0010(6) -0.2625(3) 0.1762(6) 0.0210(19) Uani 1 1 d .
H2 H 0.0705 -0.2611 0.2278 0.025 Uiso 1 1 calc R
C3 C -0.0569(6) -0.2172(3) 0.1319(6) 0.0211(19) Uani 1 1 d .
H3 H -0.0235 -0.1849 0.1523 0.025 Uiso 1 1 calc R
C4 C -0.1642(6) -0.2216(3) 0.0563(6) 0.0192(18) Uani 1 1 d .
H4 H -0.2044 -0.1920 0.0258 0.023 Uiso 1 1 calc R
C5 C -0.2112(6) -0.2701(3) 0.0264(5) 0.0152(17) Uani 1 1 d .
C6 C -0.3285(6) -0.2774(3) -0.0511(5) 0.0152(17) Uani 1 1 d .
C7 C -0.3999(6) -0.2386(3) -0.1007(5) 0.0143(17) Uani 1 1 d U
H7 H -0.3748 -0.2044 -0.0915 0.017 Uiso 1 1 calc R
C8 C -0.5110(6) -0.2494(3) -0.1654(5) 0.0162(17) Uani 1 1 d .
C9 C -0.5422(6) -0.3024(3) -0.1794(6) 0.0159(17) Uani 1 1 d .
H9 H -0.6143 -0.3119 -0.2234 0.019 Uiso 1 1 calc R
C10 C -0.4653(6) -0.3400(3) -0.1273(5) 0.0154(17) Uani 1 1 d .
C11 C -0.4900(6) -0.3967(3) -0.1317(5) 0.0147(16) Uani 1 1 d .
C12 C -0.5916(6) -0.4192(3) -0.1912(6) 0.0223(19) Uani 1 1 d .
H12 H -0.6504 -0.3985 -0.2332 0.027 Uiso 1 1 calc R
C13 C -0.6062(7) -0.4721(3) -0.1885(6) 0.027(2) Uani 1 1 d .
H13 H -0.6744 -0.4873 -0.2287 0.032 Uiso 1 1 calc R
C14 C -0.5179(7) -0.5020(3) -0.1252(6) 0.031(2) Uani 1 1 d .
H14 H -0.5250 -0.5379 -0.1225 0.038 Uiso 1 1 calc R
C15 C -0.4185(7) -0.4774(3) -0.0658(6) 0.024(2) Uani 1 1 d .
H15 H -0.3591 -0.4975 -0.0227 0.029 Uiso 1 1 calc R
C16 C -0.5951(6) -0.2080(3) -0.2093(5) 0.0153(17) Uani 1 1 d U
C17 C -0.6953(6) -0.2159(3) -0.2946(5) 0.0169(17) Uani 1 1 d .
H17 H -0.7095 -0.2479 -0.3270 0.020 Uiso 1 1 calc R
C18 C -0.7727(6) -0.1766(3) -0.3305(6) 0.0189(18) Uani 1 1 d .
H18 H -0.8378 -0.1821 -0.3882 0.023 Uiso 1 1 calc R
C19 C -0.7559(6) -0.1289(3) -0.2828(6) 0.0163(17) Uani 1 1 d .
C20 C -0.6570(6) -0.1208(3) -0.1982(6) 0.0199(18) Uani 1 1 d .
H20 H -0.6443 -0.0890 -0.1654 0.024 Uiso 1 1 calc R
C21 C -0.5777(6) -0.1592(3) -0.1622(5) 0.0151(17) Uani 1 1 d .
H21 H -0.5116 -0.1528 -0.1059 0.018 Uiso 1 1 calc R
C22 C -0.8420(6) -0.0870(3) -0.3196(6) 0.0159(17) Uani 1 1 d .
C23 C -0.4057(6) -0.4707(3) -0.3074(6) 0.024(2) Uani 1 1 d .
H23 H -0.3452 -0.4906 -0.2656 0.029 Uiso 1 1 calc R
C24 C -0.5065(7) -0.4952(3) -0.3640(7) 0.032(2) Uani 1 1 d .
H24 H -0.5134 -0.5309 -0.3593 0.039 Uiso 1 1 calc R
C25 C -0.5955(7) -0.4664(3) -0.4267(7) 0.033(2) Uani 1 1 d .
H25 H -0.6635 -0.4823 -0.4652 0.040 Uiso 1 1 calc R
C26 C -0.5832(7) -0.4134(3) -0.4321(6) 0.025(2) Uani 1 1 d .
H26 H -0.6424 -0.3932 -0.4751 0.030 Uiso 1 1 calc R
C27 C -0.4823(6) -0.3910(3) -0.3731(6) 0.0202(19) Uani 1 1 d .
C28 C -0.4619(6) -0.3335(3) -0.3707(5) 0.0131(16) Uani 1 1 d .
C29 C -0.5417(6) -0.2966(3) -0.4199(5) 0.0144(17) Uani 1 1 d .
H29 H -0.6152 -0.3066 -0.4585 0.017 Uiso 1 1 calc R
C30 C -0.5126(6) -0.2439(3) -0.4120(5) 0.0159(17) Uani 1 1 d .
C31 C -0.4022(6) -0.2309(3) -0.3493(5) 0.0140(17) Uani 1 1 d .
H31 H -0.3795 -0.1964 -0.3411 0.017 Uiso 1 1 calc R
C32 C -0.3262(6) -0.2701(3) -0.2990(5) 0.0187(18) Uani 1 1 d .
C33 C -0.2078(6) -0.2623(3) -0.2240(5) 0.0155(17) Uani 1 1 d .
C34 C -0.1649(6) -0.2138(3) -0.1884(5) 0.0188(18) Uani 1 1 d .
H34 H -0.2078 -0.1840 -0.2127 0.023 Uiso 1 1 calc R
C35 C -0.0553(7) -0.2107(3) -0.1149(5) 0.0225(19) Uani 1 1 d .
H35 H -0.0233 -0.1785 -0.0906 0.027 Uiso 1 1 calc R
C36 C 0.0055(6) -0.2559(3) -0.0786(5) 0.0196(18) Uani 1 1 d .
H36 H 0.0781 -0.2547 -0.0288 0.024 Uiso 1 1 calc R
C37 C -0.0449(6) -0.3028(3) -0.1184(5) 0.0177(18) Uani 1 1 d .
H37 H -0.0039 -0.3332 -0.0952 0.021 Uiso 1 1 calc R
C38 C -0.5972(6) -0.2042(3) -0.4671(5) 0.0156(17) Uani 1 1 d .
C39 C -0.6867(6) -0.2178(3) -0.5566(5) 0.0174(17) Uani 1 1 d .
H39 H -0.6937 -0.2517 -0.5803 0.021 Uiso 1 1 calc R
C40 C -0.7654(6) -0.1804(3) -0.6103(6) 0.0188(18) Uani 1 1 d .
H40 H -0.8230 -0.1894 -0.6714 0.023 Uiso 1 1 calc R
C41 C -0.7603(6) -0.1302(3) -0.5754(5) 0.0151(17) Uani 1 1 d .
C42 C -0.6726(6) -0.1172(3) -0.4837(5) 0.0157(17) Uani 1 1 d .
H42 H -0.6690 -0.0840 -0.4580 0.019 Uiso 1 1 calc R
C43 C -0.5908(6) -0.1533(3) -0.4306(5) 0.0147(17) Uani 1 1 d .
H43 H -0.5318 -0.1438 -0.3708 0.018 Uiso 1 1 calc R
C44 C -0.8484(6) -0.0906(3) -0.6356(6) 0.0186(18) Uani 1 1 d .
C45 C -0.1397(6) -0.4356(3) -0.1044(5) 0.0100(15) Uani 1 1 d U
C46 C -0.2266(9) -0.4222(5) -0.4238(8) 0.056(3) Uani 1 1 d U
H46 H -0.2122 -0.4507 -0.3815 0.067 Uiso 1 1 calc R
C47 C 0.1909(6) -0.5755(3) -0.1901(6) 0.0217(19) Uani 1 1 d .
C48 C -0.8700(8) -0.3950(4) -0.5921(6) 0.043(3) Uani 1 1 d .
H48A H -0.8312 -0.3638 -0.5935 0.064 Uiso 1 1 calc R
H48B H -0.9435 -0.3946 -0.6459 0.064 Uiso 1 1 calc R
H48C H -0.8297 -0.4246 -0.5992 0.064 Uiso 1 1 calc R
C49 C -0.9401(10) -0.4429(5) -0.4837(9) 0.079(4) Uani 1 1 d U
H49A H -0.8981 -0.4742 -0.4778 0.118 Uiso 1 1 calc R
H49B H -1.0110 -0.4455 -0.5407 0.118 Uiso 1 1 calc R
H49C H -0.9518 -0.4383 -0.4246 0.118 Uiso 1 1 calc R
C50 C -0.8324(7) -0.3619(4) -0.4202(8) 0.044(3) Uani 1 1 d .
H50 H -0.8407 -0.3662 -0.3614 0.053 Uiso 1 1 calc R

loop_
_atom_site_aniso_label
_atom_site_aniso_U_11
_atom_site_aniso_U_22
_atom_site_aniso_U_33
_atom_site_aniso_U_23
_atom_site_aniso_U_13
_atom_site_aniso_U_12
Ho1 0.01217(19) 0.00951(19) 0.0176(2) -0.00008(16) 0.00495(15) -0.00038(15)
Co3 0.0107(5) 0.0087(5) 0.0201(5) -0.0003(5) 0.0053(4) 0.0029(4)
Co4 0.0156(6) 0.0106(5) 0.0206(6) 0.0053(5) 0.0046(5) 0.0025(4)
O1 0.022(3) 0.015(3) 0.029(3) 0.003(3) 0.004(3) 0.006(2)
O2 0.016(3) 0.015(3) 0.031(3) 0.004(3) 0.007(3) 0.005(2)
O3 0.018(3) 0.015(3) 0.022(3) -0.003(2) 0.005(2) 0.008(2)
O4 0.028(3) 0.022(3) 0.021(3) -0.003(3) 0.004(3) 0.008(3)
O5 0.016(3) 0.010(3) 0.021(3) 0.006(2) 0.009(2) 0.003(2)
O6 0.018(3) 0.013(3) 0.019(3) 0.003(2) 0.009(2) 0.004(2)
O7 0.014(3) 0.013(3) 0.012(2) 0.003(2) 0.002(2) 0.004(2)
O8 0.033(4) 0.041(4) 0.021(3) 0.002(3) 0.015(3) 0.006(3)
O9 0.025(3) 0.008(3) 0.022(3) 0.000(2) 0.012(2) 0.003(2)
O10 0.013(3) 0.024(3) 0.026(3) -0.001(3) 0.008(2) 0.005(2)
O11 0.089(3) 0.087(3) 0.083(3) -0.0024(19) 0.038(2) -0.0016(19)
O12 0.078(5) 0.028(4) 0.058(4) 0.011(3) 0.043(4) -0.018(4)
O13 0.029(3) 0.022(3) 0.026(3) -0.003(3) 0.010(3) -0.005(3)
O14 0.033(4) 0.040(4) 0.078(5) -0.017(4) 0.007(4) -0.011(4)
O15 0.072(6) 0.037(4) 0.090(6) 0.016(4) 0.059(5) 0.018(4)
N1 0.012(3) 0.016(3) 0.020(3) -0.002(3) 0.006(3) 0.006(3)
N2 0.012(3) 0.010(3) 0.022(3) -0.008(3) 0.010(3) -0.001(3)
N3 0.014(3) 0.013(3) 0.025(4) 0.000(3) 0.010(3) 0.003(3)
N4 0.016(3) 0.012(3) 0.018(3) 0.004(3) 0.008(3) -0.001(3)
N5 0.019(4) 0.013(3) 0.017(3) 0.004(3) 0.007(3) 0.002(3)
N6 0.020(4) 0.010(3) 0.027(4) 0.010(3) 0.005(3) 0.000(3)
N7 0.055(6) 0.036(5) 0.058(6) -0.002(5) 0.029(5) -0.021(4)
C1 0.015(4) 0.019(4) 0.023(4) 0.000(4) 0.002(4) 0.003(4)
C2 0.010(4) 0.028(5) 0.021(4) -0.009(4) 0.002(3) -0.004(4)
C3 0.021(5) 0.019(4) 0.028(4) -0.011(4) 0.015(4) -0.007(4)
C4 0.016(4) 0.018(4) 0.026(4) -0.003(4) 0.011(4) 0.002(3)
C5 0.011(4) 0.015(4) 0.019(4) -0.005(3) 0.005(3) 0.008(3)
C6 0.014(4) 0.017(4) 0.017(4) -0.001(3) 0.009(3) 0.001(3)
C7 0.014(3) 0.010(3) 0.020(3) 0.001(3) 0.008(3) 0.005(3)
C8 0.017(4) 0.023(4) 0.012(4) 0.005(3) 0.010(3) 0.000(3)
C9 0.012(4) 0.010(4) 0.024(4) -0.004(3) 0.006(3) 0.002(3)
C10 0.008(4) 0.016(4) 0.020(4) -0.006(4) 0.004(3) -0.004(3)
C11 0.014(4) 0.012(4) 0.020(4) 0.002(4) 0.010(3) 0.005(3)
C12 0.019(4) 0.016(4) 0.028(5) 0.001(4) 0.006(4) 0.007(4)
C13 0.015(4) 0.024(5) 0.037(5) -0.004(4) 0.007(4) -0.003(4)
C14 0.027(5) 0.017(5) 0.043(6) -0.002(4) 0.009(5) -0.001(4)
C15 0.019(4) 0.018(4) 0.029(5) 0.004(4) 0.004(4) 0.002(4)
C16 0.018(3) 0.016(3) 0.020(3) 0.002(3) 0.015(3) 0.007(3)
C17 0.016(4) 0.011(4) 0.022(4) -0.006(3) 0.007(3) 0.001(3)
C18 0.012(4) 0.021(4) 0.021(4) 0.004(4) 0.004(3) -0.002(3)
C19 0.007(4) 0.013(4) 0.029(4) 0.007(4) 0.008(3) 0.001(3)
C20 0.025(5) 0.011(4) 0.026(4) -0.002(4) 0.012(4) 0.001(4)
C21 0.008(4) 0.018(4) 0.018(4) 0.000(4) 0.004(3) 0.003(3)
C22 0.017(4) 0.009(4) 0.022(4) 0.002(4) 0.009(4) 0.000(3)
C23 0.019(5) 0.013(4) 0.034(5) 0.002(4) 0.007(4) 0.002(4)
C24 0.027(5) 0.015(4) 0.051(6) 0.006(4) 0.014(5) 0.005(4)
C25 0.018(5) 0.032(5) 0.045(6) -0.002(5) 0.009(4) -0.006(4)
C26 0.025(5) 0.017(4) 0.026(5) 0.001(4) 0.003(4) 0.001(4)
C27 0.018(4) 0.014(4) 0.024(4) -0.001(4) 0.005(4) -0.001(3)
C28 0.011(4) 0.014(4) 0.011(4) 0.000(3) 0.002(3) 0.000(3)
C29 0.010(4) 0.014(4) 0.015(4) 0.001(3) 0.001(3) -0.001(3)
C30 0.017(4) 0.017(4) 0.014(4) 0.000(3) 0.006(3) 0.000(3)
C31 0.014(4) 0.006(4) 0.019(4) -0.003(3) 0.005(3) 0.000(3)
C32 0.019(4) 0.019(4) 0.017(4) 0.002(4) 0.006(3) -0.006(4)
C33 0.017(4) 0.011(4) 0.020(4) 0.005(3) 0.009(3) 0.005(3)
C34 0.016(4) 0.015(4) 0.023(4) 0.002(4) 0.006(4) 0.006(3)
C35 0.029(5) 0.018(4) 0.020(4) -0.002(4) 0.010(4) -0.001(4)
C36 0.013(4) 0.023(5) 0.016(4) 0.000(4) 0.000(3) -0.008(4)
C37 0.010(4) 0.025(5) 0.017(4) 0.014(4) 0.004(3) 0.010(3)
C38 0.017(4) 0.017(4) 0.017(4) 0.004(4) 0.011(3) -0.002(3)
C39 0.018(4) 0.014(4) 0.025(4) 0.004(4) 0.013(4) 0.004(3)
C40 0.007(4) 0.023(5) 0.021(4) 0.000(4) 0.001(3) 0.003(3)
C41 0.008(4) 0.019(4) 0.020(4) -0.002(4) 0.007(3) 0.005(3)
C42 0.013(4) 0.005(4) 0.030(4) 0.002(4) 0.010(3) 0.002(3)
C43 0.012(4) 0.013(4) 0.016(4) -0.001(3) 0.003(3) -0.002(3)
C44 0.011(4) 0.020(5) 0.026(5) 0.006(4) 0.009(4) -0.001(3)
C45 0.0098(18) 0.0089(18) 0.0102(18) 0.0000(10) 0.0032(11) -0.0005(10)
C46 0.056(3) 0.057(3) 0.055(3) 0.0001(10) 0.0242(16) -0.0007(10)
C47 0.020(5) 0.023(5) 0.024(5) -0.004(4) 0.010(4) -0.011(4)
C48 0.038(6) 0.052(7) 0.029(5) -0.008(5) 0.006(5) 0.005(5)
C49 0.080(4) 0.078(4) 0.079(4) 0.000(2) 0.035(2) -0.004(2)
C50 0.025(6) 0.034(6) 0.059(7) -0.003(6) 0.004(5) 0.001(5)

loop_
_atom_type_symbol
_atom_type_description
_atom_type_scat_dispersion_real
_atom_type_scat_dispersion_imag
_atom_type_scat_source
C C 0.0033 0.0016 'International Tables Vol C Tables 4.2.6.8 and 6.1.1.4'
H H 0.0000 0.0000 'International Tables Vol C Tables 4.2.6.8 and 6.1.1.4'
Co Co 0.3494 0.9721 'International Tables Vol C Tables 4.2.6.8 and 6.1.1.4'
Ho Ho -0.2175 4.6783 'International Tables Vol C Tables 4.2.6.8 and 6.1.1.4'
N N 0.0061 0.0033 'International Tables Vol C Tables 4.2.6.8 and 6.1.1.4'
O O 0.0106 0.0060 'International Tables Vol C Tables 4.2.6.8 and 6.1.1.4'

loop_
_geom_angle_atom_site_label_1
_geom_angle_atom_site_label_2
_geom_angle_atom_site_label_3
_geom_angle
_geom_angle_site_symmetry_1
_geom_angle_site_symmetry_3
O3 Ho1 O9 85.70(18) 4_656 .
O3 Ho1 O13 79.92(18) 4_656 .
O9 Ho1 O13 79.48(19) . .
O3 Ho1 O7 81.33(17) 4_656 3_545
O9 Ho1 O7 81.35(17) . 3_545
O13 Ho1 O7 154.03(18) . 3_545
O3 Ho1 O1 152.64(18) 4_656 2_444
O9 Ho1 O1 108.56(18) . 2_444
O13 Ho1 O1 79.97(19) . 2_444
O7 Ho1 O1 123.02(18) 3_545 2_444
O3 Ho1 O7 97.31(18) 4_656 .
O9 Ho1 O7 149.51(16) . .
O13 Ho1 O7 130.98(18) . .
O7 Ho1 O7 69.24(18) 3_545 .
O1 Ho1 O7 82.22(17) 2_444 .
O3 Ho1 O2 152.95(17) 4_656 2_444
O9 Ho1 O2 79.34(17) . 2_444
O13 Ho1 O2 118.67(18) . 2_444
O7 Ho1 O2 74.26(17) 3_545 2_444
O1 Ho1 O2 54.41(17) 2_444 2_444
O7 Ho1 O2 84.94(17) . 2_444
O3 Ho1 O6 81.98(17) 4_656 .
O9 Ho1 O6 155.87(17) . .
O13 Ho1 O6 77.99(18) . .
O7 Ho1 O6 116.89(16) 3_545 .
O1 Ho1 O6 75.83(17) 2_444 .
O7 Ho1 O6 53.40(15) . .
O2 Ho1 O6 119.40(17) 2_444 .
O3 Ho1 C22 179.1(2) 4_656 2_444
O9 Ho1 C22 93.55(19) . 2_444
O13 Ho1 C22 99.5(2) . 2_444
O7 Ho1 C22 99.0(2) 3_545 2_444
O1 Ho1 C22 27.41(19) 2_444 2_444
O7 Ho1 C22 83.56(19) . 2_444
O2 Ho1 C22 27.02(18) 2_444 2_444
O6 Ho1 C22 98.56(19) . 2_444
O3 Ho1 C45 88.94(19) 4_656 .
O9 Ho1 C45 172.65(18) . .
O13 Ho1 C45 104.5(2) . .
O7 Ho1 C45 92.89(18) 3_545 .
O1 Ho1 C45 78.39(19) 2_444 .
O7 Ho1 C45 26.76(17) . .
O2 Ho1 C45 103.58(19) 2_444 .
O6 Ho1 C45 26.66(17) . .
C22 Ho1 C45 91.8(2) 2_444 .
O3 Ho1 Ho1 89.36(13) 4_656 3_545
O9 Ho1 Ho1 116.32(12) . 3_545
O13 Ho1 Ho1 160.38(14) . 3_545
O7 Ho1 Ho1 35.34(12) 3_545 3_545
O1 Ho1 Ho1 103.96(14) 2_444 3_545
O7 Ho1 Ho1 33.90(10) . 3_545
O2 Ho1 Ho1 77.51(12) 2_444 3_545
O6 Ho1 Ho1 84.31(11) . 3_545
C22 Ho1 Ho1 91.38(16) 2_444 3_545
C45 Ho1 Ho1 58.51(14) . 3_545
N2 Co3 O5 93.0(2) . .
N2 Co3 O9 165.8(2) . 3_545
O5 Co3 O9 99.89(19) . 3_545
N2 Co3 O10 105.5(2) . 3_545
O5 Co3 O10 160.50(19) . 3_545
O9 Co3 O10 62.54(19) 3_545 3_545
N2 Co3 N3 75.7(2) . .
O5 Co3 N3 87.9(2) . .
O9 Co3 N3 110.6(2) 3_545 .
O10 Co3 N3 90.7(2) 3_545 .
N2 Co3 N1 76.0(2) . .
O5 Co3 N1 97.5(2) . .
O9 Co3 N1 96.2(2) 3_545 .
O10 Co3 N1 93.1(2) 3_545 .
N3 Co3 N1 151.4(2) . .
O12 Co4 N5 89.3(3) . .
O12 Co4 O6 97.4(2) . .
N5 Co4 O6 173.2(2) . .
O12 Co4 N4 106.2(2) . .
N5 Co4 N4 75.5(2) . .
O6 Co4 N4 103.9(2) . .
O12 Co4 N6 89.4(3) . .
N5 Co4 N6 75.3(2) . .
O6 Co4 N6 103.2(2) . .
N4 Co4 N6 146.5(2) . .
O12 Co4 O5 156.6(2) . .
N5 Co4 O5 113.1(2) . .
O6 Co4 O5 60.15(18) . .
N4 Co4 O5 86.8(2) . .
N6 Co4 O5 89.9(2) . .
C22 O1 Ho1 93.3(4) . 2_454
C22 O2 Ho1 91.4(4) . 2_454
C44 O3 Ho1 132.5(5) . 4_455
C45 O5 Co3 132.1(4) . .
C45 O5 Co4 85.9(4) . .
Co3 O5 Co4 141.9(2) . .
C45 O6 Co4 94.0(4) . .
C45 O6 Ho1 94.4(4) . .
Co4 O6 Ho1 168.3(2) . .
C45 O7 Ho1 141.1(4) . 3_545
C45 O7 Ho1 95.4(4) . .
Ho1 O7 Ho1 110.76(18) 3_545 .
C47 O9 Co3 92.4(4) . 3_545
C47 O9 Ho1 136.0(5) . .
Co3 O9 Ho1 130.4(2) 3_545 .
C47 O10 Co3 92.7(4) . 3_545
C46 O12 Co4 123.5(7) . .
Ho1 O13 H13A 103(4) . .
Ho1 O13 H13B 104(4) . .
H13A O13 H13B 111(5) . .
H15A O15 H15B 112(5) . .
C1 N1 C5 118.4(6) . .
C1 N1 Co3 126.2(5) . .
C5 N1 Co3 115.3(5) . .
C10 N2 C6 119.3(6) . .
C10 N2 Co3 120.4(5) . .
C6 N2 Co3 120.3(5) . .
C15 N3 C11 118.8(7) . .
C15 N3 Co3 125.3(5) . .
C11 N3 Co3 115.9(5) . .
C33 N4 C37 117.6(6) . .
C33 N4 Co4 116.6(5) . .
C37 N4 Co4 125.8(5) . .
C32 N5 C28 119.7(6) . .
C32 N5 Co4 119.8(5) . .
C28 N5 Co4 120.0(5) . .
C23 N6 C27 118.1(7) . .
C23 N6 Co4 126.1(5) . .
C27 N6 Co4 114.4(5) . .
C50 N7 C49 120.2(9) . .
C50 N7 C48 123.5(8) . .
C49 N7 C48 116.3(8) . .
N1 C1 C2 122.8(7) . .
N1 C1 H1 118.6 . .
C2 C1 H1 118.6 . .
C1 C2 C3 119.3(7) . .
C1 C2 H2 120.4 . .
C3 C2 H2 120.4 . .
C2 C3 C4 117.9(7) . .
C2 C3 H3 121.1 . .
C4 C3 H3 121.1 . .
C5 C4 C3 119.9(7) . .
C5 C4 H4 120.0 . .
C3 C4 H4 120.0 . .
N1 C5 C4 121.7(6) . .
N1 C5 C6 115.7(6) . .
C4 C5 C6 122.5(7) . .
N2 C6 C7 121.9(7) . .
N2 C6 C5 112.7(6) . .
C7 C6 C5 125.3(7) . .
C6 C7 C8 120.7(7) . .
C6 C7 H7 119.7 . .
C8 C7 H7 119.7 . .
C7 C8 C9 116.6(7) . .
C7 C8 C16 122.2(7) . .
C9 C8 C16 120.9(7) . .
C10 C9 C8 119.7(7) . .
C10 C9 H9 120.1 . .
C8 C9 H9 120.1 . .
N2 C10 C9 121.7(7) . .
N2 C10 C11 113.6(6) . .
C9 C10 C11 124.6(6) . .
N3 C11 C12 120.6(7) . .
N3 C11 C10 114.3(6) . .
C12 C11 C10 125.0(7) . .
C13 C12 C11 120.4(7) . .
C13 C12 H12 119.8 . .
C11 C12 H12 119.8 . .
C12 C13 C14 118.8(8) . .
C12 C13 H13 120.6 . .
C14 C13 H13 120.6 . .
C13 C14 C15 118.4(8) . .
C13 C14 H14 120.8 . .
C15 C14 H14 120.8 . .
N3 C15 C14 122.9(7) . .
N3 C15 H15 118.6 . .
C14 C15 H15 118.6 . .
C17 C16 C21 117.9(6) . .
C17 C16 C8 122.4(7) . .
C21 C16 C8 119.5(6) . .
C18 C17 C16 120.2(7) . .
C18 C17 H17 119.9 . .
C16 C17 H17 119.9 . .
C17 C18 C19 121.6(7) . .
C17 C18 H18 119.2 . .
C19 C18 H18 119.2 . .
C18 C19 C20 118.4(7) . .
C18 C19 C22 121.5(6) . .
C20 C19 C22 120.1(7) . .
C21 C20 C19 121.0(7) . .
C21 C20 H20 119.5 . .
C19 C20 H20 119.5 . .
C20 C21 C16 120.8(7) . .
C20 C21 H21 119.6 . .
C16 C21 H21 119.6 . .
O2 C22 O1 120.8(7) . .
O2 C22 C19 121.0(7) . .
O1 C22 C19 118.2(6) . .
O2 C22 Ho1 61.5(4) . 2_454
O1 C22 Ho1 59.3(4) . 2_454
C19 C22 Ho1 174.4(5) . 2_454
N6 C23 C24 121.7(7) . .
N6 C23 H23 119.1 . .
C24 C23 H23 119.1 . .
C25 C24 C23 119.5(8) . .
C25 C24 H24 120.2 . .
C23 C24 H24 120.2 . .
C24 C25 C26 119.1(8) . .
C24 C25 H25 120.4 . .
C26 C25 H25 120.4 . .
C27 C26 C25 119.0(8) . .
C27 C26 H26 120.5 . .
C25 C26 H26 120.5 . .
N6 C27 C26 122.4(7) . .
N6 C27 C28 114.5(6) . .
C26 C27 C28 123.0(7) . .
N5 C28 C29 121.6(7) . .
N5 C28 C27 113.0(6) . .
C29 C28 C27 125.3(7) . .
C28 C29 C30 120.2(7) . .
C28 C29 H29 119.9 . .
C30 C29 H29 119.9 . .
C31 C30 C29 117.3(7) . .
C31 C30 C38 122.3(7) . .
C29 C30 C38 120.4(7) . .
C32 C31 C30 119.7(7) . .
C32 C31 H31 120.2 . .
C30 C31 H31 120.2 . .
N5 C32 C31 121.5(7) . .
N5 C32 C33 112.4(7) . .
C31 C32 C33 126.0(7) . .
N4 C33 C34 123.3(7) . .
N4 C33 C32 114.1(6) . .
C34 C33 C32 122.4(7) . .
C33 C34 C35 118.2(7) . .
C33 C34 H34 120.9 . .
C35 C34 H34 120.9 . .
C36 C35 C34 119.5(7) . .
C36 C35 H35 120.3 . .
C34 C35 H35 120.3 . .
C37 C36 C35 118.2(7) . .
C37 C36 H36 120.9 . .
C35 C36 H36 120.9 . .
N4 C37 C36 123.2(7) . .
N4 C37 H37 118.4 . .
C36 C37 H37 118.4 . .
C39 C38 C43 119.1(7) . .
C39 C38 C30 119.2(7) . .
C43 C38 C30 121.7(6) . .
C40 C39 C38 119.7(7) . .
C40 C39 H39 120.2 . .
C38 C39 H39 120.2 . .
C41 C40 C39 121.8(7) . .
C41 C40 H40 119.1 . .
C39 C40 H40 119.1 . .
C40 C41 C42 118.3(7) . .
C40 C41 C44 120.3(6) . .
C42 C41 C44 121.4(7) . .
C43 C42 C41 120.9(7) . .
C43 C42 H42 119.5 . .
C41 C42 H42 119.5 . .
C42 C43 C38 120.1(7) . .
C42 C43 H43 119.9 . .
C38 C43 H43 119.9 . .
O4 C44 O3 126.4(7) . .
O4 C44 C41 116.8(7) . .
O3 C44 C41 116.8(6) . .
O5 C45 O6 119.2(6) . .
O5 C45 O7 124.0(6) . .
O6 C45 O7 116.7(6) . .
O5 C45 Ho1 178.0(5) . .
O6 C45 Ho1 58.9(3) . .
O7 C45 Ho1 57.9(4) . .
O12 C46 O11 130.7(12) . .
O12 C46 H46 114.6 . .
O11 C46 H46 114.6 . .
O8 C47 O10 125.0(7) . .
O8 C47 O9 122.5(7) . .
O10 C47 O9 112.4(7) . .
N7 C48 H48A 109.5 . .
N7 C48 H48B 109.5 . .
H48A C48 H48B 109.5 . .
N7 C48 H48C 109.5 . .
H48A C48 H48C 109.5 . .
H48B C48 H48C 109.5 . .
N7 C49 H49A 109.5 . .
N7 C49 H49B 109.5 . .
H49A C49 H49B 109.5 . .
N7 C49 H49C 109.5 . .
H49A C49 H49C 109.5 . .
H49B C49 H49C 109.5 . .
O14 C50 N7 121.1(11) . .
O14 C50 H50 119.4 . .
N7 C50 H50 119.4 . .

loop_
_geom_bond_atom_site_label_1
_geom_bond_atom_site_label_2
_geom_bond_distance
_geom_bond_site_symmetry_2
Ho1 O3 2.286(5) 4_656
Ho1 O9 2.304(5) .
Ho1 O13 2.331(6) .
Ho1 O7 2.336(4) 3_545
Ho1 O1 2.385(5) 2_444
Ho1 O7 2.423(5) .
Ho1 O2 2.435(5) 2_444
Ho1 O6 2.446(5) .
Ho1 C22 2.769(7) 2_444
Ho1 C45 2.848(7) .
Ho1 Ho1 3.9163(7) 3_545
Co3 N2 2.060(6) .
Co3 O5 2.073(5) .
Co3 O9 2.094(5) 3_545
Co3 O10 2.130(5) 3_545
Co3 N3 2.158(6) .
Co3 N1 2.167(6) .
Co4 O12 2.028(7) .
Co4 N5 2.058(6) .
Co4 O6 2.088(5) .
Co4 N4 2.127(6) .
Co4 N6 2.179(6) .
Co4 O5 2.278(5) .
O1 C22 1.277(8) .
O1 Ho1 2.385(5) 2_454
O2 C22 1.258(8) .
O2 Ho1 2.435(5) 2_454
O3 C44 1.274(9) .
O3 Ho1 2.286(5) 4_455
O4 C44 1.244(9) .
O5 C45 1.262(8) .
O6 C45 1.282(8) .
O7 C45 1.288(8) .
O7 Ho1 2.336(4) 3_545
O8 C47 1.229(9) .
O9 C47 1.351(9) .
O9 Co3 2.094(5) 3_545
O10 C47 1.287(9) .
O10 Co3 2.130(5) 3_545
O11 C46 1.275(12) .
O12 C46 1.149(12) .
O13 H13A 0.85(2) .
O13 H13B 0.85(2) .
O14 C50 1.195(11) .
O15 H15A 0.85(2) .
O15 H15B 0.83(2) .
N1 C1 1.344(9) .
N1 C5 1.345(9) .
N2 C10 1.342(8) .
N2 C6 1.353(9) .
N3 C15 1.336(9) .
N3 C11 1.357(9) .
N4 C33 1.345(9) .
N4 C37 1.349(8) .
N5 C32 1.340(9) .
N5 C28 1.346(9) .
N6 C23 1.345(9) .
N6 C27 1.351(9) .
N7 C50 1.390(12) .
N7 C49 1.463(13) .
N7 C48 1.476(11) .
C1 C2 1.374(10) .
C1 H1 0.9300 .
C2 C3 1.388(10) .
C2 H2 0.9300 .
C3 C4 1.389(10) .
C3 H3 0.9300 .
C4 C5 1.381(10) .
C4 H4 0.9300 .
C5 C6 1.498(9) .
C6 C7 1.357(9) .
C7 C8 1.399(10) .
C7 H7 0.9300 .
C8 C9 1.416(10) .
C8 C16 1.477(10) .
C9 C10 1.378(10) .
C9 H9 0.9300 .
C10 C11 1.490(10) .
C11 C12 1.381(10) .
C12 C13 1.378(11) .
C12 H12 0.9300 .
C13 C14 1.380(11) .
C13 H13 0.9300 .
C14 C15 1.386(11) .
C14 H14 0.9300 .
C15 H15 0.9300 .
C16 C17 1.403(10) .
C16 C21 1.407(10) .
C17 C18 1.376(10) .
C17 H17 0.9300 .
C18 C19 1.386(10) .
C18 H18 0.9300 .
C19 C20 1.389(10) .
C19 C22 1.492(10) .
C20 C21 1.372(10) .
C20 H20 0.9300 .
C21 H21 0.9300 .
C22 Ho1 2.769(7) 2_454
C23 C24 1.388(11) .
C23 H23 0.9300 .
C24 C25 1.366(11) .
C24 H24 0.9300 .
C25 C26 1.379(11) .
C25 H25 0.9300 .
C26 C27 1.374(10) .
C26 H26 0.9300 .
C27 C28 1.501(10) .
C28 C29 1.376(9) .
C29 C30 1.401(10) .
C29 H29 0.9300 .
C30 C31 1.398(9) .
C30 C38 1.477(10) .
C31 C32 1.393(10) .
C31 H31 0.9300 .
C32 C33 1.499(10) .
C33 C34 1.378(10) .
C34 C35 1.396(10) .
C34 H34 0.9300 .
C35 C36 1.386(10) .
C35 H35 0.9300 .
C36 C37 1.385(10) .
C36 H36 0.9300 .
C37 H37 0.9300 .
C38 C39 1.394(10) .
C38 C43 1.405(10) .
C39 C40 1.393(10) .
C39 H39 0.9300 .
C40 C41 1.381(10) .
C40 H40 0.9300 .
C41 C42 1.400(10) .
C41 C44 1.519(10) .
C42 C43 1.388(9) .
C42 H42 0.9300 .
C43 H43 0.9300 .
C46 H46 0.9300 .
C48 H48A 0.9600 .
C48 H48B 0.9600 .
C48 H48C 0.9600 .
C49 H49A 0.9600 .
C49 H49B 0.9600 .
C49 H49C 0.9600 .
C50 H50 0.9300 .

loop_
_geom_torsion_atom_site_label_1
_geom_torsion_atom_site_label_2
_geom_torsion_atom_site_label_3
_geom_torsion_atom_site_label_4
_geom_torsion
_geom_torsion_site_symmetry_1
_geom_torsion_site_symmetry_4
N2 Co3 O5 C45 -175.1(6) . .
O9 Co3 O5 C45 10.9(6) 3_545 .
O10 Co3 O5 C45 -13.5(10) 3_545 .
N3 Co3 O5 C45 -99.6(6) . .
N1 Co3 O5 C45 108.6(6) . .
N2 Co3 O5 Co4 -0.3(4) . .
O9 Co3 O5 Co4 -174.2(4) 3_545 .
O10 Co3 O5 Co4 161.3(4) 3_545 .
N3 Co3 O5 Co4 75.2(4) . .
N1 Co3 O5 Co4 -76.6(4) . .
O12 Co4 O5 C45 12.2(8) . .
N5 Co4 O5 C45 174.2(4) . .
O6 Co4 O5 C45 -5.0(4) . .
N4 Co4 O5 C45 -113.0(4) . .
N6 Co4 O5 C45 100.3(4) . .
O12 Co4 O5 Co3 -163.9(5) . .
N5 Co4 O5 Co3 -1.9(5) . .
O6 Co4 O5 Co3 178.8(5) . .
N4 Co4 O5 Co3 70.8(4) . .
N6 Co4 O5 Co3 -75.8(4) . .
O12 Co4 O6 C45 -168.3(4) . .
N5 Co4 O6 C45 -1(2) . .
N4 Co4 O6 C45 82.9(4) . .
N6 Co4 O6 C45 -77.1(4) . .
O5 Co4 O6 C45 4.9(4) . .
O12 Co4 O6 Ho1 -32.3(13) . .
N5 Co4 O6 Ho1 134.8(17) . .
N4 Co4 O6 Ho1 -141.1(12) . .
N6 Co4 O6 Ho1 58.8(13) . .
O5 Co4 O6 Ho1 140.9(13) . .
O3 Ho1 O6 C45 -103.8(4) 4_656 .
O9 Ho1 O6 C45 -163.8(4) . .
O13 Ho1 O6 C45 174.8(4) . .
O7 Ho1 O6 C45 -27.8(4) 3_545 .
O1 Ho1 O6 C45 92.3(4) 2_444 .
O7 Ho1 O6 C45 1.5(4) . .
O2 Ho1 O6 C45 58.5(4) 2_444 .
C22 Ho1 O6 C45 76.9(4) 2_444 .
Ho1 Ho1 O6 C45 -13.7(4) 3_545 .
O3 Ho1 O6 Co4 120.3(12) 4_656 .
O9 Ho1 O6 Co4 60.3(14) . .
O13 Ho1 O6 Co4 39.0(12) . .
O7 Ho1 O6 Co4 -163.7(12) 3_545 .
O1 Ho1 O6 Co4 -43.6(12) 2_444 .
O7 Ho1 O6 Co4 -134.3(13) . .
O2 Ho1 O6 Co4 -77.3(12) 2_444 .
C22 Ho1 O6 Co4 -59.0(12) 2_444 .
C45 Ho1 O6 Co4 -135.9(14) . .
Ho1 Ho1 O6 Co4 -149.5(12) 3_545 .
O3 Ho1 O7 C45 72.8(4) 4_656 .
O9 Ho1 O7 C45 166.7(4) . .
O13 Ho1 O7 C45 -10.2(5) . .
O7 Ho1 O7 C45 150.6(5) 3_545 .
O1 Ho1 O7 C45 -79.6(4) 2_444 .
O2 Ho1 O7 C45 -134.3(4) 2_444 .
O6 Ho1 O7 C45 -1.5(4) . .
C22 Ho1 O7 C45 -107.2(4) 2_444 .
Ho1 Ho1 O7 C45 150.6(5) 3_545 .
O3 Ho1 O7 Ho1 -77.8(2) 4_656 3_545
O9 Ho1 O7 Ho1 16.1(4) . 3_545
O13 Ho1 O7 Ho1 -160.79(19) . 3_545
O7 Ho1 O7 Ho1 0.0 3_545 3_545
O1 Ho1 O7 Ho1 129.8(2) 2_444 3_545
O2 Ho1 O7 Ho1 75.1(2) 2_444 3_545
O6 Ho1 O7 Ho1 -152.1(3) . 3_545
C22 Ho1 O7 Ho1 102.2(2) 2_444 3_545
C45 Ho1 O7 Ho1 -150.6(5) . 3_545
O3 Ho1 O9 C47 -71.1(6) 4_656 .
O13 Ho1 O9 C47 9.4(6) . .
O7 Ho1 O9 C47 -153.0(7) 3_545 .
O1 Ho1 O9 C47 85.0(7) 2_444 .
O7 Ho1 O9 C47 -168.2(6) . .
O2 Ho1 O9 C47 131.5(7) 2_444 .
O6 Ho1 O9 C47 -11.8(9) . .
C22 Ho1 O9 C47 108.4(7) 2_444 .
C45 Ho1 O9 C47 -114.4(15) . .
Ho1 Ho1 O9 C47 -158.3(6) 3_545 .
O3 Ho1 O9 Co3 93.1(3) 4_656 3_545
O13 Ho1 O9 Co3 173.6(3) . 3_545
O7 Ho1 O9 Co3 11.2(3) 3_545 3_545
O1 Ho1 O9 Co3 -110.8(3) 2_444 3_545
O7 Ho1 O9 Co3 -4.1(5) . 3_545
O2 Ho1 O9 Co3 -64.3(3) 2_444 3_545
O6 Ho1 O9 Co3 152.4(3) . 3_545
C22 Ho1 O9 Co3 -87.4(3) 2_444 3_545
C45 Ho1 O9 Co3 49.8(16) . 3_545
Ho1 Ho1 O9 Co3 5.9(3) 3_545 3_545
N5 Co4 O12 C46 -139.4(9) . .
O6 Co4 O12 C46 39.1(9) . .
N4 Co4 O12 C46 145.9(9) . .
N6 Co4 O12 C46 -64.1(9) . .
O5 Co4 O12 C46 24.1(13) . .
N2 Co3 N1 C1 176.7(7) . .
O5 Co3 N1 C1 -92.1(6) . .
O9 Co3 N1 C1 8.8(6) 3_545 .
O10 Co3 N1 C1 71.5(6) 3_545 .
N3 Co3 N1 C1 168.6(6) . .
N2 Co3 N1 C5 -0.4(5) . .
O5 Co3 N1 C5 90.8(5) . .
O9 Co3 N1 C5 -168.3(5) 3_545 .
O10 Co3 N1 C5 -105.6(5) 3_545 .
N3 Co3 N1 C5 -8.5(8) . .
O5 Co3 N2 C10 85.9(5) . .
O9 Co3 N2 C10 -119.1(9) 3_545 .
O10 Co3 N2 C10 -87.8(5) 3_545 .
N3 Co3 N2 C10 -1.1(5) . .
N1 Co3 N2 C10 -177.1(6) . .
O5 Co3 N2 C6 -96.1(6) . .
O9 Co3 N2 C6 59.0(12) 3_545 .
O10 Co3 N2 C6 90.2(6) 3_545 .
N3 Co3 N2 C6 176.9(6) . .
N1 Co3 N2 C6 0.9(5) . .
N2 Co3 N3 C15 179.1(7) . .
O5 Co3 N3 C15 85.5(7) . .
O9 Co3 N3 C15 -14.3(7) 3_545 .
O10 Co3 N3 C15 -75.1(7) 3_545 .
N1 Co3 N3 C15 -172.8(6) . .
N2 Co3 N3 C11 2.6(5) . .
O5 Co3 N3 C11 -91.1(5) . .
O9 Co3 N3 C11 169.1(5) 3_545 .
O10 Co3 N3 C11 108.4(5) 3_545 .
N1 Co3 N3 C11 10.7(8) . .
O12 Co4 N4 C33 77.2(6) . .
N5 Co4 N4 C33 -7.7(5) . .
O6 Co4 N4 C33 179.3(5) . .
N6 Co4 N4 C33 -37.6(7) . .
O5 Co4 N4 C33 -122.5(5) . .
O12 Co4 N4 C37 -102.0(6) . .
N5 Co4 N4 C37 173.1(6) . .
O6 Co4 N4 C37 0.1(6) . .
N6 Co4 N4 C37 143.2(6) . .
O5 Co4 N4 C37 58.3(6) . .
O12 Co4 N5 C32 -95.4(6) . .
O6 Co4 N5 C32 97.3(19) . .
N4 Co4 N5 C32 11.6(6) . .
N6 Co4 N5 C32 175.0(6) . .
O5 Co4 N5 C32 91.6(6) . .
O12 Co4 N5 C28 75.7(5) . .
O6 Co4 N5 C28 -91.6(19) . .
N4 Co4 N5 C28 -177.3(6) . .
N6 Co4 N5 C28 -13.9(5) . .
O5 Co4 N5 C28 -97.3(5) . .
O12 Co4 N6 C23 91.8(7) . .
N5 Co4 N6 C23 -178.8(7) . .
O6 Co4 N6 C23 -5.7(7) . .
N4 Co4 N6 C23 -148.9(6) . .
O5 Co4 N6 C23 -64.9(7) . .
O12 Co4 N6 C27 -74.5(6) . .
N5 Co4 N6 C27 14.9(5) . .
O6 Co4 N6 C27 -171.9(5) . .
N4 Co4 N6 C27 44.9(8) . .
O5 Co4 N6 C27 128.9(6) . .
C5 N1 C1 C2 1.4(11) . .
Co3 N1 C1 C2 -175.6(6) . .
N1 C1 C2 C3 -1.3(12) . .
C1 C2 C3 C4 1.1(11) . .
C2 C3 C4 C5 -1.0(11) . .
C1 N1 C5 C4 -1.4(11) . .
Co3 N1 C5 C4 176.0(6) . .
C1 N1 C5 C6 -177.4(6) . .
Co3 N1 C5 C6 0.0(8) . .
C3 C4 C5 N1 1.2(12) . .
C3 C4 C5 C6 176.9(7) . .
C10 N2 C6 C7 0.6(11) . .
Co3 N2 C6 C7 -177.4(5) . .
C10 N2 C6 C5 176.9(6) . .
Co3 N2 C6 C5 -1.2(8) . .
N1 C5 C6 N2 0.8(9) . .
C4 C5 C6 N2 -175.2(7) . .
N1 C5 C6 C7 176.9(7) . .
C4 C5 C6 C7 0.9(12) . .
N2 C6 C7 C8 1.4(11) . .
C5 C6 C7 C8 -174.3(7) . .
C6 C7 C8 C9 -2.8(10) . .
C6 C7 C8 C16 171.0(7) . .
C7 C8 C9 C10 2.3(11) . .
C16 C8 C9 C10 -171.6(7) . .
C6 N2 C10 C9 -1.2(11) . .
Co3 N2 C10 C9 176.9(6) . .
C6 N2 C10 C11 -178.4(7) . .
Co3 N2 C10 C11 -0.3(8) . .
C8 C9 C10 N2 -0.3(11) . .
C8 C9 C10 C11 176.6(7) . .
C15 N3 C11 C12 2.2(11) . .
Co3 N3 C11 C12 179.0(6) . .
C15 N3 C11 C10 179.7(7) . .
Co3 N3 C11 C10 -3.5(8) . .
N2 C10 C11 N3 2.5(9) . .
C9 C10 C11 N3 -174.6(7) . .
N2 C10 C11 C12 179.9(7) . .
C9 C10 C11 C12 2.8(12) . .
N3 C11 C12 C13 -1.9(12) . .
C10 C11 C12 C13 -179.1(8) . .
C11 C12 C13 C14 0.3(13) . .
C12 C13 C14 C15 0.9(13) . .
C11 N3 C15 C14 -1.0(12) . .
Co3 N3 C15 C14 -177.5(6) . .
C13 C14 C15 N3 -0.6(13) . .
C7 C8 C16 C17 160.8(7) . .
C9 C8 C16 C17 -25.7(11) . .
C7 C8 C16 C21 -22.2(10) . .
C9 C8 C16 C21 151.4(7) . .
C21 C16 C17 C18 0.6(11) . .
C8 C16 C17 C18 177.7(7) . .
C16 C17 C18 C19 -1.7(12) . .
C17 C18 C19 C20 1.5(11) . .
C17 C18 C19 C22 -177.5(7) . .
C18 C19 C20 C21 -0.2(11) . .
C22 C19 C20 C21 178.9(7) . .
C19 C20 C21 C16 -0.8(11) . .
C17 C16 C21 C20 0.7(11) . .
C8 C16 C21 C20 -176.6(7) . .
Ho1 O2 C22 O1 -3.0(7) 2_454 .
Ho1 O2 C22 C19 174.2(6) 2_454 .
Ho1 O1 C22 O2 3.1(8) 2_454 .
Ho1 O1 C22 C19 -174.2(6) 2_454 .
C18 C19 C22 O2 -2.6(11) . .
C20 C19 C22 O2 178.3(7) . .
C18 C19 C22 O1 174.6(7) . .
C20 C19 C22 O1 -4.4(11) . .
C18 C19 C22 Ho1 113(5) . 2_454
C20 C19 C22 Ho1 -66(5) . 2_454
C27 N6 C23 C24 -0.4(12) . .
Co4 N6 C23 C24 -166.2(6) . .
N6 C23 C24 C25 0.9(13) . .
C23 C24 C25 C26 -0.2(14) . .
C24 C25 C26 C27 -1.0(13) . .
C23 N6 C27 C26 -0.9(12) . .
Co4 N6 C27 C26 166.6(6) . .
C23 N6 C27 C28 178.3(7) . .
Co4 N6 C27 C28 -14.2(9) . .
C25 C26 C27 N6 1.6(13) . .
C25 C26 C27 C28 -177.6(8) . .
C32 N5 C28 C29 -0.9(11) . .
Co4 N5 C28 C29 -172.0(5) . .
C32 N5 C28 C27 -178.3(7) . .
Co4 N5 C28 C27 10.6(8) . .
N6 C27 C28 N5 3.2(10) . .
C26 C27 C28 N5 -177.6(7) . .
N6 C27 C28 C29 -174.0(7) . .
C26 C27 C28 C29 5.2(12) . .
N5 C28 C29 C30 3.0(11) . .
C27 C28 C29 C30 -179.9(7) . .
C28 C29 C30 C31 -2.9(11) . .
C28 C29 C30 C38 178.2(7) . .
C29 C30 C31 C32 0.9(10) . .
C38 C30 C31 C32 179.8(7) . .
C28 N5 C32 C31 -1.1(11) . .
Co4 N5 C32 C31 170.0(6) . .
C28 N5 C32 C33 175.8(6) . .
Co4 N5 C32 C33 -13.1(9) . .
C30 C31 C32 N5 1.1(11) . .
C30 C31 C32 C33 -175.4(7) . .
C37 N4 C33 C34 -2.2(11) . .
Co4 N4 C33 C34 178.6(6) . .
C37 N4 C33 C32 -177.2(6) . .
Co4 N4 C33 C32 3.5(8) . .
N5 C32 C33 N4 5.7(9) . .
C31 C32 C33 N4 -177.5(7) . .
N5 C32 C33 C34 -169.4(7) . .
C31 C32 C33 C34 7.4(12) . .
N4 C33 C34 C35 2.2(12) . .
C32 C33 C34 C35 176.8(7) . .
C33 C34 C35 C36 -1.6(11) . .
C34 C35 C36 C37 1.2(11) . .
C33 N4 C37 C36 1.7(11) . .
Co4 N4 C37 C36 -179.1(6) . .
C35 C36 C37 N4 -1.3(11) . .
C31 C30 C38 C39 152.6(7) . .
C29 C30 C38 C39 -28.6(11) . .
C31 C30 C38 C43 -28.5(11) . .
C29 C30 C38 C43 150.3(7) . .
C43 C38 C39 C40 2.7(11) . .
C30 C38 C39 C40 -178.4(7) . .
C38 C39 C40 C41 -2.8(12) . .
C39 C40 C41 C42 0.5(11) . .
C39 C40 C41 C44 -179.4(7) . .
C40 C41 C42 C43 1.9(11) . .
C44 C41 C42 C43 -178.2(7) . .
C41 C42 C43 C38 -2.0(11) . .
C39 C38 C43 C42 -0.3(11) . .
C30 C38 C43 C42 -179.2(7) . .
Ho1 O3 C44 O4 13.1(12) 4_455 .
Ho1 O3 C44 C41 -166.9(5) 4_455 .
C40 C41 C44 O4 -21.3(11) . .
C42 C41 C44 O4 158.8(7) . .
C40 C41 C44 O3 158.7(7) . .
C42 C41 C44 O3 -21.2(11) . .
Co3 O5 C45 O6 -175.1(4) . .
Co4 O5 C45 O6 8.1(6) . .
Co3 O5 C45 O7 6.9(10) . .
Co4 O5 C45 O7 -169.9(6) . .
Co3 O5 C45 Ho1 -156(15) . .
Co4 O5 C45 Ho1 27(15) . .
Co4 O6 C45 O5 -8.9(7) . .
Ho1 O6 C45 O5 179.2(6) . .
Co4 O6 C45 O7 169.3(5) . .
Ho1 O6 C45 O7 -2.6(6) . .
Co4 O6 C45 Ho1 171.9(3) . .
Ho1 O7 C45 O5 -46.2(11) 3_545 .
Ho1 O7 C45 O5 -179.3(6) . .
Ho1 O7 C45 O6 135.7(6) 3_545 .
Ho1 O7 C45 O6 2.6(6) . .
Ho1 O7 C45 Ho1 133.1(7) 3_545 .
O3 Ho1 C45 O5 54(15) 4_656 .
O9 Ho1 C45 O5 98(15) . .
O13 Ho1 C45 O5 -25(15) . .
O7 Ho1 C45 O5 136(15) 3_545 .
O1 Ho1 C45 O5 -101(15) 2_444 .
O7 Ho1 C45 O5 163(16) . .
O2 Ho1 C45 O5 -150(15) 2_444 .
O6 Ho1 C45 O5 -20(15) . .
C22 Ho1 C45 O5 -125(15) 2_444 .
Ho1 Ho1 C45 O5 144(15) 3_545 .
O3 Ho1 C45 O6 74.1(4) 4_656 .
O9 Ho1 C45 O6 117.2(14) . .
O13 Ho1 C45 O6 -5.2(4) . .
O7 Ho1 C45 O6 155.4(4) 3_545 .
O1 Ho1 C45 O6 -81.5(4) 2_444 .
O7 Ho1 C45 O6 -177.3(6) . .
O2 Ho1 C45 O6 -130.1(4) 2_444 .
C22 Ho1 C45 O6 -105.5(4) 2_444 .
Ho1 Ho1 C45 O6 164.0(4) 3_545 .
O3 Ho1 C45 O7 -108.6(4) 4_656 .
O9 Ho1 C45 O7 -65.5(16) . .
O13 Ho1 C45 O7 172.1(4) . .
O7 Ho1 C45 O7 -27.4(5) 3_545 .
O1 Ho1 C45 O7 95.8(4) 2_444 .
O2 Ho1 C45 O7 47.1(4) 2_444 .
O6 Ho1 C45 O7 177.3(6) . .
C22 Ho1 C45 O7 71.7(4) 2_444 .
Ho1 Ho1 C45 O7 -18.7(3) 3_545 .
Co4 O12 C46 O11 171.4(9) . .
Co3 O10 C47 O8 -179.3(7) 3_545 .
Co3 O10 C47 O9 -0.3(6) 3_545 .
Co3 O9 C47 O8 179.3(7) 3_545 .
Ho1 O9 C47 O8 -12.7(12) . .
Co3 O9 C47 O10 0.3(6) 3_545 .
Ho1 O9 C47 O10 168.3(4) . .
C49 N7 C50 O14 -179.4(9) . .
C48 N7 C50 O14 -0.1(15) . .
